data_7128681
loop_
_publ_author_name
'Sanz-Vidal, Alvaro'
'Gavi\~na, Daniel'
'Sotorr\'ios, Lia'
'G\'omez-Bengoa, Enrique'
'L\'opez Ortiz, Fernando'
'S\'anchez-Rosell\'o, Mar\'ia'
'Del Pozo, Carlos'

_publ_section_title
;
 Unexpected metal-free synthesis of trifluoromethyl arenes <i>via</i>
 tandem coupling of dicyanoalkenes and conjugated fluorinated sulfinyl
 imines.
;
_journal_issue 65
_journal_name_full 'Chemical communications (Cambridge, England)'
_journal_page_first 8023
_journal_page_last 8026
_journal_paper_doi 10.1039/d1cc03161a
_journal_volume 57
_journal_year 2021
_chemical_formula_moiety 'C22 H17 F3 O'
_chemical_formula_sum 'C22 H17 F3 O'
_chemical_formula_weight 354.35
_space_group_IT_number 2
_space_group_name_Hall '-P 1'
_space_group_name_H-M_alt 'P -1'
_symmetry_cell_setting triclinic
_symmetry_Int_Tables_number 2
_symmetry_space_group_name_Hall '-P 1'
_symmetry_space_group_name_H-M 'P -1'
_atom_sites_solution_hydrogens geom
_atom_sites_solution_primary direct
_audit_creation_date 2020-02-10T16:04:58-00:00
_audit_creation_method 'WinGX routine CIF_UPDATE'
_audit_update_record
;
2020-03-12 deposited with the CCDC.	2021-07-21 downloaded from the CCDC.
;
_cell_angle_alpha 99.278(3)
_cell_angle_beta 94.538(3)
_cell_angle_gamma 113.082(3)
_cell_formula_units_Z 2
_cell_length_a 8.7235(4)
_cell_length_b 9.8806(3)
_cell_length_c 10.7952(4)
_cell_measurement_reflns_used 4689
_cell_measurement_temperature 150.01(10)
_cell_measurement_theta_max 74.326
_cell_measurement_theta_min 4.962
_cell_volume 834.34(6)
_computing_cell_refinement 'CrysAlisPro 1.171.39.46 (Rigaku OD, 2018)'
_computing_data_collection 'CrysAlisPro 1.171.39.46 (Rigaku OD, 2018)'
_computing_data_reduction 'CrysAlisPro 1.171.39.46 (Rigaku OD, 2018)'
_computing_molecular_graphics 'Olex2 (Dolomanov et al., 2009)'
_computing_publication_material 'Olex2 (Dolomanov et al., 2009)'
_computing_structure_refinement 'ShelXL (Sheldrick, 2015)'
_computing_structure_solution 'ShelXS (Sheldrick, 2008)'
_diffrn_ambient_temperature 150.01(10)
_diffrn_detector 'CCD plate'
_diffrn_detector_area_resol_mean 5.2012
_diffrn_detector_type Atlas
_diffrn_measured_fraction_theta_full 0.986
_diffrn_measured_fraction_theta_max 0.985
_diffrn_measurement_details
;
List of Runs (angles in degrees, time in seconds):

  # Type    Start    End  Width  t~exp~   \w     \q     \k     \f   Frames
#--------------------------------------------------------------------------
  1  \w    -62.00 -32.00   1.00    1.00    --  -42.13  38.00 -30.00   30
  2  \w    -30.00  -3.00   1.00    1.00    --  -42.13  38.00 -30.00   27
  3  \w     18.00 112.00   1.00    1.00    --   42.13  38.00 150.00   94
  4  \w    -32.00  63.00   1.00    1.00    --   42.13 -38.00 -30.00   95
  5  \w      5.00  97.00   1.00    1.00    --   42.13-125.00 -90.00   92
  6  \w     36.00  68.00   1.00    1.00    --  107.93 -45.00  30.00   32
  7  \w     32.00  61.00   1.00    1.00    --  107.93 -30.00 -60.00   29
  8  \w     35.00  63.00   1.00    1.00    --  107.93 -45.00  90.00   28
  9  \w     50.00  76.00   1.00    1.00    --  107.93 -45.00-180.00   26
 10  \w     37.00 104.00   1.00    1.00    --  107.93-125.00 150.00   67
 11  \w    107.00 134.00   1.00    1.00    --  107.93 -77.00-180.00   27
 12  \w     38.00  65.00   1.00    1.00    --  107.93 -45.00   0.00   27
 13  \w     38.00  65.00   1.00    1.00    --  107.93 -30.00-150.00   27
 14  \w     30.00  94.00   1.00    1.00    --  107.93 -94.00  30.00   64
 15  \w     36.00 118.00   1.00    1.00    --  107.93-125.00-150.00   82
 16  \w     32.00  65.00   1.00    1.00    --  107.93 -77.00-180.00   33
 17  \w     35.00  85.00   1.00    1.00    --  107.93-104.00  -8.00   50
 18  \w     26.00  52.00   1.00    1.00    --  107.93 -94.00-120.00   26
 19  \w     55.00 109.00   1.00    1.00    --  107.93 -94.00-120.00   54
 20  \w     87.00 157.00   1.00    1.00    --  107.93  30.00 -30.00   70
 21  \w     25.00 158.00   1.00    1.00    --  107.93   0.00 -60.00  133
;
_diffrn_measurement_device 'four-circle\k-geometry diffractometer'
_diffrn_measurement_device_type 'Agilent SuperNova'
_diffrn_measurement_method '\w scans'
_diffrn_orient_matrix_type 'CrysAlisPro convention (1999,Acta A55,543-557)'
_diffrn_orient_matrix_UB_11 0.1445279
_diffrn_orient_matrix_UB_12 0.0235626
_diffrn_orient_matrix_UB_13 0.1043515
_diffrn_orient_matrix_UB_21 -0.1258945
_diffrn_orient_matrix_UB_22 -0.0402548
_diffrn_orient_matrix_UB_23 0.0946068
_diffrn_orient_matrix_UB_31 -0.0322835
_diffrn_orient_matrix_UB_32 -0.1669436
_diffrn_orient_matrix_UB_33 -0.0399505
_diffrn_radiation_monochromator 'Multilayer optics'
_diffrn_radiation_probe x-ray
_diffrn_radiation_type CuK\a
_diffrn_radiation_wavelength 1.54184
_diffrn_reflns_av_R_equivalents 0.0141
_diffrn_reflns_av_unetI/netI 0.0195
_diffrn_reflns_Laue_measured_fraction_full 0.986
_diffrn_reflns_Laue_measured_fraction_max 0.985
_diffrn_reflns_limit_h_max 10
_diffrn_reflns_limit_h_min -10
_diffrn_reflns_limit_k_max 7
_diffrn_reflns_limit_k_min -11
_diffrn_reflns_limit_l_max 13
_diffrn_reflns_limit_l_min -12
_diffrn_reflns_number 5454
_diffrn_reflns_point_group_measured_fraction_full 0.986
_diffrn_reflns_point_group_measured_fraction_max 0.985
_diffrn_reflns_theta_full 67.684
_diffrn_reflns_theta_max 68.996
_diffrn_reflns_theta_min 4.976
_diffrn_source 'micro-focus sealed X-ray tube'
_diffrn_source_current 0.8
_diffrn_source_power 0.04
_diffrn_source_type 'SuperNova (Cu) X-ray Source'
_diffrn_source_voltage 50
_exptl_absorpt_coefficient_mu 0.909
_exptl_absorpt_correction_T_max 0.786
_exptl_absorpt_correction_T_min 0.665
_exptl_absorpt_correction_type analytical
_exptl_absorpt_process_details
;
CrysAlisPro 1.171.39.46 (Rigaku Oxford Diffraction, 2018)
Analytical numeric absorption correction using a multifaceted crystal
			model based on expressions derived by R.C. Clark & J.S. Reid.
(Clark, R. C. & Reid, J. S. (1995). Acta Cryst. A51, 887-897)
Empirical absorption correction using spherical harmonics,
 implemented in SCALE3 ABSPACK scaling algorithm.
;
_exptl_crystal_colour colourless
_exptl_crystal_density_diffrn 1.411
_exptl_crystal_description prism
_exptl_crystal_F_000 368
_exptl_crystal_size_max 0.698
_exptl_crystal_size_mid 0.415
_exptl_crystal_size_min 0.336
_refine_diff_density_max 0.24
_refine_diff_density_min -0.196
_refine_diff_density_rms 0.035
_refine_ls_extinction_method none
_refine_ls_goodness_of_fit_ref 1.078
_refine_ls_hydrogen_treatment constr
_refine_ls_matrix_type full
_refine_ls_number_parameters 236
_refine_ls_number_reflns 3047
_refine_ls_number_restraints 0
_refine_ls_restrained_S_all 1.078
_refine_ls_R_factor_all 0.036
_refine_ls_R_factor_gt 0.034
_refine_ls_shift/su_max 0
_refine_ls_shift/su_mean 0
_refine_ls_structure_factor_coef Fsqd
_refine_ls_weighting_details 'w=1/[\s^2^(Fo^2^)+(0.0414P)^2^+0.2674P] where P=(Fo^2^+2Fc^2^)/3'
_refine_ls_weighting_scheme calc
_refine_ls_wR_factor_gt 0.0865
_refine_ls_wR_factor_ref 0.0875
_reflns_Friedel_coverage 0
_reflns_number_gt 2879
_reflns_number_total 3047
_reflns_threshold_expression 'I > 2\s(I)'
_cod_data_source_file d1cc03161a2.cif
_cod_data_source_block a20180220_as551
_cod_depositor_comments 'Adding full bibliography for 7128680--7128681.cif.'
_cod_database_code 7128681

loop_
_symmetry_equiv_pos_as_xyz
'x, y, z'
'-x, -y, -z'

loop_
_atom_site_label
_atom_site_type_symbol
_atom_site_fract_x
_atom_site_fract_y
_atom_site_fract_z
_atom_site_U_iso_or_equiv
_atom_site_adp_type
_atom_site_occupancy
_atom_site_site_symmetry_order
_atom_site_calc_flag
_atom_site_refinement_flags_posn
_atom_site_refinement_flags_adp
_atom_site_refinement_flags_occupancy
_atom_site_disorder_assembly
_atom_site_disorder_group
F1 F 0.05681(9) 0.37176(8) 0.01895(7) 0.02853(19) Uani 1 1 d . . . . .
F2 F 0.07001(10) 0.50167(10) 0.20160(8) 0.0373(2) Uani 1 1 d . . . . .
F3 F 0.16217(10) 0.32906(9) 0.18742(9) 0.0405(2) Uani 1 1 d . . . . .
O1 O 0.35338(11) 0.74261(10) -0.43765(8) 0.0241(2) Uani 1 1 d . . . . .
C1 C 0.44502(15) 0.80508(13) -0.31781(11) 0.0203(2) Uani 1 1 d . . . . .
C2 C 0.43114(14) 0.72782(13) -0.21993(11) 0.0190(2) Uani 1 1 d . . . . .
H2 H 0.354158 0.625236 -0.233558 0.023 Uiso 1 1 calc R . . . .
C3 C 0.53110(14) 0.80149(13) -0.10057(11) 0.0180(2) Uani 1 1 d . . . . .
C4 C 0.50654(14) 0.72685(13) 0.00942(11) 0.0180(2) Uani 1 1 d . . . . .
C5 C 0.35047(14) 0.61453(13) 0.01549(11) 0.0190(2) Uani 1 1 d . . . . .
H5 H 0.260594 0.581255 -0.053393 0.023 Uiso 1 1 calc R . . . .
C6 C 0.32626(14) 0.55137(12) 0.12184(11) 0.0191(2) Uani 1 1 d . . . . .
C7 C 0.45756(15) 0.59691(13) 0.22206(11) 0.0201(2) Uani 1 1 d . . . . .
H7 H 0.43992 0.551839 0.294038 0.024 Uiso 1 1 calc R . . . .
C8 C 0.61526(15) 0.70845(13) 0.21776(11) 0.0193(2) Uani 1 1 d . . . . .
C9 C 0.63953(14) 0.77706(12) 0.11232(11) 0.0182(2) Uani 1 1 d . . . . .
C10 C 0.80018(14) 0.90888(13) 0.10532(11) 0.0212(3) Uani 1 1 d . . . . .
H10A H 0.870561 0.873067 0.053149 0.025 Uiso 1 1 calc R . . . .
H10B H 0.865175 0.957087 0.191745 0.025 Uiso 1 1 calc R . . . .
C11 C 0.75848(15) 1.02345(13) 0.04658(11) 0.0219(3) Uani 1 1 d . . . . .
H11A H 0.698232 1.066884 0.103441 0.026 Uiso 1 1 calc R . . . .
H11B H 0.864324 1.106304 0.037457 0.026 Uiso 1 1 calc R . . . .
C12 C 0.65001(14) 0.95013(13) -0.08186(11) 0.0198(2) Uani 1 1 d . . . . .
C13 C 0.66035(15) 1.02594(14) -0.18133(12) 0.0234(3) Uani 1 1 d . . . . .
H13 H 0.739027 1.127838 -0.168772 0.028 Uiso 1 1 calc R . . . .
C14 C 0.55833(16) 0.95581(14) -0.29803(12) 0.0238(3) Uani 1 1 d . . . . .
H14 H 0.565348 1.00983 -0.364167 0.029 Uiso 1 1 calc R . . . .
C15 C 0.24362(19) 0.58670(15) -0.46238(13) 0.0319(3) Uani 1 1 d . . . . .
H15A H 0.187256 0.554519 -0.550861 0.048 Uiso 1 1 calc GR . . . .
H15B H 0.158804 0.570051 -0.40551 0.048 Uiso 1 1 calc GR . . . .
H15C H 0.309337 0.52833 -0.447769 0.048 Uiso 1 1 calc GR . . . .
C16 C 0.15605(15) 0.43885(13) 0.13217(11) 0.0222(3) Uani 1 1 d . . . . .
C17 C 0.75300(15) 0.75030(13) 0.32688(11) 0.0202(2) Uani 1 1 d . . . . .
C18 C 0.72458(16) 0.78514(14) 0.45107(11) 0.0231(3) Uani 1 1 d . . . . .
H18 H 0.618908 0.785831 0.465729 0.028 Uiso 1 1 calc R . . . .
C19 C 0.85012(17) 0.81889(14) 0.55360(12) 0.0267(3) Uani 1 1 d . . . . .
H19 H 0.829991 0.843004 0.637822 0.032 Uiso 1 1 calc R . . . .
C20 C 1.00389(17) 0.81742(14) 0.53321(12) 0.0270(3) Uani 1 1 d . . . . .
H20 H 1.089179 0.839808 0.603275 0.032 Uiso 1 1 calc R . . . .
C21 C 1.03330(16) 0.78312(14) 0.41002(12) 0.0256(3) Uani 1 1 d . . . . .
H21 H 1.139117 0.78242 0.395865 0.031 Uiso 1 1 calc R . . . .
C22 C 0.90889(15) 0.74984(14) 0.30748(12) 0.0227(3) Uani 1 1 d . . . . .
H22 H 0.93008 0.726575 0.223446 0.027 Uiso 1 1 calc R . . . .

loop_
_atom_site_aniso_label
_atom_site_aniso_U_11
_atom_site_aniso_U_22
_atom_site_aniso_U_33
_atom_site_aniso_U_23
_atom_site_aniso_U_13
_atom_site_aniso_U_12
F1 0.0243(4) 0.0260(4) 0.0222(4) 0.0035(3) -0.0004(3) -0.0019(3)
F2 0.0251(4) 0.0440(5) 0.0349(4) -0.0016(4) 0.0125(3) 0.0083(4)
F3 0.0306(4) 0.0352(5) 0.0512(5) 0.0291(4) 0.0009(4) 0.0023(3)
O1 0.0247(4) 0.0262(5) 0.0186(4) 0.0066(3) 0.0019(3) 0.0071(4)
C1 0.0187(6) 0.0240(6) 0.0191(6) 0.0041(5) 0.0045(4) 0.0096(5)
C2 0.0181(5) 0.0184(5) 0.0202(6) 0.0039(4) 0.0043(4) 0.0070(4)
C3 0.0166(5) 0.0187(5) 0.0197(6) 0.0039(4) 0.0044(4) 0.0081(4)
C4 0.0190(6) 0.0166(5) 0.0182(5) 0.0020(4) 0.0037(4) 0.0076(4)
C5 0.0189(6) 0.0174(5) 0.0181(6) 0.0018(4) 0.0014(4) 0.0060(5)
C6 0.0196(6) 0.0163(5) 0.0199(6) 0.0024(4) 0.0034(4) 0.0064(5)
C7 0.0227(6) 0.0207(6) 0.0174(6) 0.0047(4) 0.0044(4) 0.0089(5)
C8 0.0199(6) 0.0191(6) 0.0184(6) 0.0005(4) 0.0020(4) 0.0090(5)
C9 0.0181(6) 0.0171(5) 0.0189(6) 0.0010(4) 0.0036(4) 0.0076(5)
C10 0.0173(6) 0.0216(6) 0.0216(6) 0.0024(5) 0.0019(4) 0.0057(5)
C11 0.0191(6) 0.0180(6) 0.0239(6) 0.0024(5) 0.0029(5) 0.0036(5)
C12 0.0183(6) 0.0192(6) 0.0220(6) 0.0037(5) 0.0056(5) 0.0075(5)
C13 0.0225(6) 0.0184(6) 0.0271(6) 0.0058(5) 0.0074(5) 0.0050(5)
C14 0.0263(6) 0.0245(6) 0.0230(6) 0.0101(5) 0.0087(5) 0.0102(5)
C15 0.0374(7) 0.0260(7) 0.0237(7) 0.0031(5) -0.0047(5) 0.0065(6)
C16 0.0227(6) 0.0222(6) 0.0189(6) 0.0053(5) 0.0030(5) 0.0059(5)
C17 0.0214(6) 0.0182(5) 0.0194(6) 0.0036(4) 0.0010(5) 0.0070(5)
C18 0.0241(6) 0.0242(6) 0.0209(6) 0.0033(5) 0.0030(5) 0.0104(5)
C19 0.0354(7) 0.0258(6) 0.0177(6) 0.0017(5) 0.0010(5) 0.0132(6)
C20 0.0285(7) 0.0238(6) 0.0241(6) 0.0026(5) -0.0064(5) 0.0089(5)
C21 0.0208(6) 0.0254(6) 0.0300(7) 0.0067(5) 0.0008(5) 0.0092(5)
C22 0.0234(6) 0.0242(6) 0.0205(6) 0.0044(5) 0.0033(5) 0.0098(5)

loop_
_atom_type_symbol
_atom_type_description
_atom_type_scat_dispersion_real
_atom_type_scat_dispersion_imag
_atom_type_scat_source
C C 0.0181 0.0091 'International Tables Vol C Tables 4.2.6.8 and 6.1.1.4'
H H 0 0 'International Tables Vol C Tables 4.2.6.8 and 6.1.1.4'
F F 0.0727 0.0534 'International Tables Vol C Tables 4.2.6.8 and 6.1.1.4'
O O 0.0492 0.0322 'International Tables Vol C Tables 4.2.6.8 and 6.1.1.4'

loop_
_exptl_crystal_face_index_h
_exptl_crystal_face_index_k
_exptl_crystal_face_index_l
_exptl_crystal_face_perp_dist
-2 -1 7 0.1689
-1 6 1 0.2311
0 1 -1 0.3023
2 -5 -3 0.1598
1 -6 -1 0.2261
5 -1 0 0.1558
1 5 0 0.2508
-1 0 0 0.1468
1 -1 -3 0.2532
-2 4 5 0.2202

loop_
_geom_angle_atom_site_label_1
_geom_angle_atom_site_label_2
_geom_angle_atom_site_label_3
_geom_angle
_geom_angle_site_symmetry_1
_geom_angle_site_symmetry_3
_geom_angle_publ_flag
C1 O1 C15 116.86(9) . . ?
O1 C1 C2 124.10(11) . . ?
O1 C1 C14 115.75(10) . . ?
C2 C1 C14 120.15(11) . . ?
C1 C2 H2 120.1 . . ?
C1 C2 C3 119.87(11) . . ?
C3 C2 H2 120.1 . . ?
C2 C3 C4 121.02(10) . . ?
C12 C3 C2 120.22(11) . . ?
C12 C3 C4 118.67(10) . . ?
C5 C4 C3 120.55(10) . . ?
C5 C4 C9 119.89(11) . . ?
C9 C4 C3 119.43(10) . . ?
C4 C5 H5 120 . . ?
C6 C5 C4 120.07(11) . . ?
C6 C5 H5 120 . . ?
C5 C6 C7 120.52(11) . . ?
C5 C6 C16 120.03(10) . . ?
C7 C6 C16 119.39(10) . . ?
C6 C7 H7 119.8 . . ?
C6 C7 C8 120.44(11) . . ?
C8 C7 H7 119.8 . . ?
C7 C8 C9 119.52(11) . . ?
C7 C8 C17 118.10(10) . . ?
C9 C8 C17 122.38(10) . . ?
C4 C9 C10 117.34(10) . . ?
C8 C9 C4 119.49(11) . . ?
C8 C9 C10 123.11(10) . . ?
C9 C10 H10A 109.7 . . ?
C9 C10 H10B 109.7 . . ?
C9 C10 C11 110.05(9) . . ?
H10A C10 H10B 108.2 . . ?
C11 C10 H10A 109.7 . . ?
C11 C10 H10B 109.7 . . ?
C10 C11 H11A 109.5 . . ?
C10 C11 H11B 109.5 . . ?
H11A C11 H11B 108.1 . . ?
C12 C11 C10 110.63(10) . . ?
C12 C11 H11A 109.5 . . ?
C12 C11 H11B 109.5 . . ?
C3 C12 C11 118.52(10) . . ?
C13 C12 C3 118.75(11) . . ?
C13 C12 C11 122.70(11) . . ?
C12 C13 H13 119.3 . . ?
C14 C13 C12 121.37(11) . . ?
C14 C13 H13 119.3 . . ?
C1 C14 H14 120.2 . . ?
C13 C14 C1 119.51(11) . . ?
C13 C14 H14 120.2 . . ?
O1 C15 H15A 109.5 . . ?
O1 C15 H15B 109.5 . . ?
O1 C15 H15C 109.5 . . ?
H15A C15 H15B 109.5 . . ?
H15A C15 H15C 109.5 . . ?
H15B C15 H15C 109.5 . . ?
F1 C16 F2 105.42(10) . . ?
F1 C16 C6 112.91(10) . . ?
F2 C16 C6 112.23(10) . . ?
F3 C16 F1 106.66(10) . . ?
F3 C16 F2 105.96(10) . . ?
F3 C16 C6 113.08(10) . . ?
C18 C17 C8 120.00(11) . . ?
C22 C17 C8 121.09(11) . . ?
C22 C17 C18 118.87(11) . . ?
C17 C18 H18 119.8 . . ?
C19 C18 C17 120.41(12) . . ?
C19 C18 H18 119.8 . . ?
C18 C19 H19 119.9 . . ?
C20 C19 C18 120.20(12) . . ?
C20 C19 H19 119.9 . . ?
C19 C20 H20 120.1 . . ?
C19 C20 C21 119.76(11) . . ?
C21 C20 H20 120.1 . . ?
C20 C21 H21 119.8 . . ?
C22 C21 C20 120.30(12) . . ?
C22 C21 H21 119.8 . . ?
C17 C22 H22 119.8 . . ?
C21 C22 C17 120.45(11) . . ?
C21 C22 H22 119.8 . . ?

loop_
_geom_bond_atom_site_label_1
_geom_bond_atom_site_label_2
_geom_bond_distance
_geom_bond_site_symmetry_2
_geom_bond_publ_flag
F1 C16 1.3431(14) . ?
F2 C16 1.3472(15) . ?
F3 C16 1.3358(14) . ?
O1 C1 1.3733(14) . ?
O1 C15 1.4253(16) . ?
C1 C2 1.3863(17) . ?
C1 C14 1.3966(17) . ?
C2 H2 0.95 . ?
C2 C3 1.4044(16) . ?
C3 C4 1.4827(16) . ?
C3 C12 1.3966(16) . ?
C4 C5 1.3937(16) . ?
C4 C9 1.4117(16) . ?
C5 H5 0.95 . ?
C5 C6 1.3850(16) . ?
C6 C7 1.3885(16) . ?
C6 C16 1.4916(16) . ?
C7 H7 0.95 . ?
C7 C8 1.3954(17) . ?
C8 C9 1.4052(17) . ?
C8 C17 1.4939(16) . ?
C9 C10 1.5111(16) . ?
C10 H10A 0.99 . ?
C10 H10B 0.99 . ?
C10 C11 1.5277(17) . ?
C11 H11A 0.99 . ?
C11 H11B 0.99 . ?
C11 C12 1.5079(16) . ?
C12 C13 1.3943(17) . ?
C13 H13 0.95 . ?
C13 C14 1.3845(18) . ?
C14 H14 0.95 . ?
C15 H15A 0.98 . ?
C15 H15B 0.98 . ?
C15 H15C 0.98 . ?
C17 C18 1.3957(17) . ?
C17 C22 1.3938(17) . ?
C18 H18 0.95 . ?
C18 C19 1.3923(17) . ?
C19 H19 0.95 . ?
C19 C20 1.3816(19) . ?
C20 H20 0.95 . ?
C20 C21 1.3878(19) . ?
C21 H21 0.95 . ?
C21 C22 1.3872(17) . ?
C22 H22 0.95 . ?

loop_
_geom_torsion_atom_site_label_1
_geom_torsion_atom_site_label_2
_geom_torsion_atom_site_label_3
_geom_torsion_atom_site_label_4
_geom_torsion
_geom_torsion_site_symmetry_1
_geom_torsion_site_symmetry_2
_geom_torsion_site_symmetry_3
_geom_torsion_site_symmetry_4
_geom_torsion_publ_flag
O1 C1 C2 C3 179.71(10) . . . . ?
O1 C1 C14 C13 -177.58(10) . . . . ?
C1 C2 C3 C4 173.60(10) . . . . ?
C1 C2 C3 C12 -3.00(17) . . . . ?
C2 C1 C14 C13 2.06(18) . . . . ?
C2 C3 C4 C5 -26.00(16) . . . . ?
C2 C3 C4 C9 158.08(11) . . . . ?
C2 C3 C12 C11 -178.12(10) . . . . ?
C2 C3 C12 C13 3.66(17) . . . . ?
C3 C4 C5 C6 -176.44(10) . . . . ?
C3 C4 C9 C8 178.71(10) . . . . ?
C3 C4 C9 C10 1.55(15) . . . . ?
C3 C12 C13 C14 -1.49(18) . . . . ?
C4 C3 C12 C11 5.19(16) . . . . ?
C4 C3 C12 C13 -173.02(10) . . . . ?
C4 C5 C6 C7 -1.28(17) . . . . ?
C4 C5 C6 C16 175.77(10) . . . . ?
C4 C9 C10 C11 38.41(14) . . . . ?
C5 C4 C9 C8 2.76(16) . . . . ?
C5 C4 C9 C10 -174.40(10) . . . . ?
C5 C6 C7 C8 0.84(17) . . . . ?
C5 C6 C16 F1 21.77(16) . . . . ?
C5 C6 C16 F2 -97.20(13) . . . . ?
C5 C6 C16 F3 142.99(11) . . . . ?
C6 C7 C8 C9 1.40(17) . . . . ?
C6 C7 C8 C17 -178.53(10) . . . . ?
C7 C6 C16 F1 -161.15(10) . . . . ?
C7 C6 C16 F2 79.88(14) . . . . ?
C7 C6 C16 F3 -39.93(15) . . . . ?
C7 C8 C9 C4 -3.18(16) . . . . ?
C7 C8 C9 C10 173.81(10) . . . . ?
C7 C8 C17 C18 -50.64(15) . . . . ?
C7 C8 C17 C22 126.91(12) . . . . ?
C8 C9 C10 C11 -138.64(11) . . . . ?
C8 C17 C18 C19 177.64(11) . . . . ?
C8 C17 C22 C21 -177.42(11) . . . . ?
C9 C4 C5 C6 -0.54(17) . . . . ?
C9 C8 C17 C18 129.42(12) . . . . ?
C9 C8 C17 C22 -53.03(16) . . . . ?
C9 C10 C11 C12 -55.72(13) . . . . ?
C10 C11 C12 C3 35.06(14) . . . . ?
C10 C11 C12 C13 -146.80(11) . . . . ?
C11 C12 C13 C14 -179.62(11) . . . . ?
C12 C3 C4 C5 150.66(11) . . . . ?
C12 C3 C4 C9 -25.26(15) . . . . ?
C12 C13 C14 C1 -1.37(18) . . . . ?
C14 C1 C2 C3 0.11(17) . . . . ?
C15 O1 C1 C2 -2.97(17) . . . . ?
C15 O1 C1 C14 176.65(11) . . . . ?
C16 C6 C7 C8 -176.22(11) . . . . ?
C17 C8 C9 C4 176.76(10) . . . . ?
C17 C8 C9 C10 -6.26(17) . . . . ?
C17 C18 C19 C20 -0.33(19) . . . . ?
C18 C17 C22 C21 0.16(18) . . . . ?
C18 C19 C20 C21 0.42(19) . . . . ?
C19 C20 C21 C22 -0.23(19) . . . . ?
C20 C21 C22 C17 -0.06(19) . . . . ?
C22 C17 C18 C19 0.04(18) . . . . ?
